data_7250734
loop_
_publ_author_name
'Gu\'nka, Piotr A.'
'Milos, Sofija'
'Ende, Martin'
'Alabarse, Frederico'
'Miletich, Ronald'
'Dziubek, Kamil F.'

_publ_section_title
;
 Compressing arsenic&#x22EF;halogen secondary bonds: a high-pressure
 structural study of arsenic(iii) oxide intercalates with ammonium halides
;
_journal_issue 36
_journal_name_full CrystEngComm
_journal_page_first 5983
_journal_page_last 5988
_journal_paper_doi 10.1039/D5CE00593K
_journal_volume 27
_journal_year 2025
_chemical_formula_moiety '2(As2 O3), I, H4 N'
_chemical_formula_sum 'As4 H4 I N O6'
_chemical_formula_weight 540.62
_space_group_crystal_system hexagonal
_space_group_IT_number 191
_space_group_name_Hall '-P 6 2'
_space_group_name_H-M_alt 'P 6/m m m'
_atom_sites_solution_hydrogens difmap
_atom_sites_solution_primary dual
_audit_creation_date 2025-03-19
_audit_creation_method
;
Olex2 1.5-alpha
(compiled 2025.03.04 svn.red2d20d0 for OlexSys, GUI svn.r7188)
;
_audit_update_record
;
2025-04-03 deposited with the CCDC.	2025-07-29 downloaded from the CCDC.
;
_cell_angle_alpha 90
_cell_angle_beta 90
_cell_angle_gamma 120
_cell_formula_units_Z 1
_cell_length_a 5.1910(8)
_cell_length_b 5.1910(8)
_cell_length_c 8.058(17)
_cell_measurement_pressure 9.16e+06(5)
_cell_measurement_reflns_used 204
_cell_measurement_temperature 293(2)
_cell_measurement_theta_max 23.4860
_cell_measurement_theta_min 3.1640
_cell_volume 188.0(4)
_computing_cell_refinement 'CrysAlisPro 1.171.43.143a (Rigaku OD, 2024)'
_computing_data_collection 'CrysAlisPro 1.171.43.143a (Rigaku OD, 2024) (IMPORT)'
_computing_data_reduction 'CrysAlisPro 1.171.43.143a (Rigaku OD, 2024)'
_computing_molecular_graphics 'Olex2 1.5-alpha (Dolomanov et al., 2009)'
_computing_publication_material 'Olex2 1.5-alpha (Dolomanov et al., 2009)'
_computing_structure_refinement 'SHELXL 2019/3 (Sheldrick, 2015)'
_computing_structure_solution 'SHELXT  (Sheldrick, 2015)'
_diffrn_ambient_pressure 9.16e+06(5)
_diffrn_ambient_temperature 293(2)
_diffrn_detector 'Hybrid Pixel Array Detector'
_diffrn_detector_area_resol_mean 5.8140
_diffrn_measured_fraction_theta_full 0.410
_diffrn_measured_fraction_theta_max 0.335
_diffrn_measurement_details
;
List of Runs (angles in degrees, time in seconds):

  # Type    Start    End  Width  t~exp~   \w     \q     \k     \f   Frames
#--------------------------------------------------------------------------
  1  \f    -36.00  36.00   0.50    0.50   0.00   0.00   0.00    --   144
;
_diffrn_measurement_device 'abstract diffractometer'
_diffrn_measurement_device_type 'esperanto-CrysAlisPro-abstract goniometer imported esperanto images'
_diffrn_measurement_method '\f scans'
_diffrn_orient_matrix_type 'CrysAlisPro convention (1999,Acta A55,543-557)'
_diffrn_orient_matrix_UB_11 -0.0081618000
_diffrn_orient_matrix_UB_12 0.0019079000
_diffrn_orient_matrix_UB_13 0.0607691000
_diffrn_orient_matrix_UB_21 0.1099327000
_diffrn_orient_matrix_UB_22 0.0635696000
_diffrn_orient_matrix_UB_23 0.0042331000
_diffrn_orient_matrix_UB_31 -0.0095294000
_diffrn_orient_matrix_UB_32 0.0904879000
_diffrn_orient_matrix_UB_33 -0.0044748000
_diffrn_radiation_monochromator synchrotron
_diffrn_radiation_probe x-ray
_diffrn_radiation_type synchrotron
_diffrn_radiation_wavelength 0.49568
_diffrn_reflns_av_R_equivalents 0.1492
_diffrn_reflns_av_unetI/netI 0.0386
_diffrn_reflns_Laue_measured_fraction_full 0.410
_diffrn_reflns_Laue_measured_fraction_max 0.335
_diffrn_reflns_limit_h_max 8
_diffrn_reflns_limit_h_min -8
_diffrn_reflns_limit_k_max 6
_diffrn_reflns_limit_k_min -6
_diffrn_reflns_limit_l_max 4
_diffrn_reflns_limit_l_min -3
_diffrn_reflns_number 237
_diffrn_reflns_point_group_measured_fraction_full 0.410
_diffrn_reflns_point_group_measured_fraction_max 0.335
_diffrn_reflns_theta_full 17.302
_diffrn_reflns_theta_max 23.721
_diffrn_reflns_theta_min 3.160
_diffrn_source synchrotron
_exptl_absorpt_coefficient_mu 8.192
_exptl_absorpt_correction_T_max 1.00000
_exptl_absorpt_correction_T_min 0.30324
_exptl_absorpt_correction_type multi-scan
_exptl_absorpt_process_details
;
CrysAlisPro 1.171.43.143a (Rigaku Oxford Diffraction, 2024)
Empirical absorption correction using spherical harmonics,
implemented in SCALE3 ABSPACK scaling algorithm.
;
_exptl_crystal_colour colourless
_exptl_crystal_colour_primary colourless
_exptl_crystal_density_diffrn 4.774
_exptl_crystal_description plate
_exptl_crystal_F_000 244
_exptl_crystal_size_max 0.085
_exptl_crystal_size_mid 0.065
_exptl_crystal_size_min 0.02
_refine_diff_density_max 1.260
_refine_diff_density_min -1.417
_refine_diff_density_rms 0.351
_refine_ls_extinction_method none
_refine_ls_goodness_of_fit_ref 1.361
_refine_ls_hydrogen_treatment constr
_refine_ls_matrix_type full
_refine_ls_number_parameters 9
_refine_ls_number_reflns 73
_refine_ls_number_restraints 0
_refine_ls_restrained_S_all 1.361
_refine_ls_R_factor_all 0.0560
_refine_ls_R_factor_gt 0.0446
_refine_ls_shift/su_max 0.000
_refine_ls_shift/su_mean 0.000
_refine_ls_structure_factor_coef Fsqd
_refine_ls_weighting_details 'w=1/[\s^2^(Fo^2^)+(0.0962P)^2^] where P=(Fo^2^+2Fc^2^)/3'
_refine_ls_weighting_scheme calc
_refine_ls_wR_factor_gt 0.1455
_refine_ls_wR_factor_ref 0.1667
_reflns_Friedel_coverage 0.000
_reflns_number_gt 60
_reflns_number_total 73
_reflns_threshold_expression 'I > 2\s(I)'
_cod_data_source_file d5ce00593k2.cif
_cod_data_source_block asnh4i_p2_ar
_cod_depositor_comments 'Adding full bibliography for 7250713--7250749.cif.'
_cod_original_cell_volume 188.1(4)
_cod_database_code 7250734
_shelx_shelxl_version_number 2019/3
_chemical_oxdiff_formula 'N H4 I As4 O6'
_shelx_space_group_comment
;
The symmetry employed for this shelxl refinement is uniquely defined
by the following loop, which should always be used as a source of
symmetry information in preference to the above space-group names.
They are only intended as comments.
;
_shelx_estimated_absorpt_t_max 0.853
_shelx_estimated_absorpt_t_min 0.543
_diffrn_orient_matrix_axis[1] matrixX
_diffrn_orient_matrix_axis[2] matrixY
_diffrn_orient_matrix_axis[3] matrixZ
_olex2_refinement_description
;
1. Fixed Uiso
 At 1.5 times of:
  All N(H,H) groups
2. Uiso/Uaniso restraints and constraints
: with sigma of 0.04 and sigma for terminal atoms of 0.08
3. Others
 Fixed Sof: H1A(0.041667) H1B(0.125)
 Fixed X: H1A(0) H1B(0)
 Fixed Y: H1A(0) H1B(0.164165)
 Fixed Z: H1A(0.111812) H1B(-0.037271)
;
_olex2_submission_special_instructions 'No special instructions were received'
_oxdiff_exptl_absorpt_empirical_details
;
Empirical correction (ABSPACK) includes:
- Absorption correction using spherical harmonics
- Frame scaling
;
_oxdiff_exptl_absorpt_empirical_full_max 2.245
_oxdiff_exptl_absorpt_empirical_full_min 0.613

loop_
_space_group_symop_operation_xyz
'x, y, z'
'-y, x-y, z'
'-x+y, -x, z'
'-x, -y, z'
'y, -x+y, z'
'x-y, x, z'
'y, x, -z'
'x-y, -y, -z'
'-x, -x+y, -z'
'-y, -x, -z'
'-x+y, y, -z'
'x, x-y, -z'
'-x, -y, -z'
'y, -x+y, -z'
'x-y, x, -z'
'x, y, -z'
'-y, x-y, -z'
'-x+y, -x, -z'
'-y, -x, z'
'-x+y, y, z'
'x, x-y, z'
'y, x, z'
'x-y, -y, z'
'-x, -x+y, z'

loop_
_atom_site_label
_atom_site_type_symbol
_atom_site_fract_x
_atom_site_fract_y
_atom_site_fract_z
_atom_site_U_iso_or_equiv
_atom_site_adp_type
_atom_site_occupancy
_atom_site_site_symmetry_order
_atom_site_calc_flag
_atom_site_refinement_flags_posn
_atom_site_refinement_flags_adp
_atom_site_refinement_flags_occupancy
_atom_site_disorder_assembly
_atom_site_disorder_group
I1 I 0.000000 0.000000 0.500000 0.049(5) Uani 1 24 d S T P . .
As1 As 0.333333 0.666667 0.2924(10) 0.047(4) Uani 1 6 d S T P . .
O1 O 0.000000 0.500000 0.171(4) 0.009(3) Uiso 1 4 d S . P . .
N1 N 0.000000 0.000000 0.000000 0.025(13) Uiso 1 24 d S . P . .
H1A H 0.000000 0.000000 0.111812 0.038 Uiso 0.5 12 d S U P . .
H1B H 0.000000 0.164165 -0.037271 0.038 Uiso 0.25 2 d S U P . .

loop_
_atom_site_aniso_label
_atom_site_aniso_U_11
_atom_site_aniso_U_22
_atom_site_aniso_U_33
_atom_site_aniso_U_23
_atom_site_aniso_U_13
_atom_site_aniso_U_12
I1 0.0098(11) 0.0098(11) 0.128(16) 0.000 0.000 0.0049(5)
As1 0.0074(10) 0.0074(10) 0.127(12) 0.000 0.000 0.0037(5)

loop_
_atom_type_symbol
_atom_type_description
_atom_type_scat_dispersion_real
_atom_type_scat_dispersion_imag
_atom_type_scat_source
H H 0.0000 0.0000 'International Tables Vol C Tables 4.2.6.8 and 6.1.1.4'
N N 0.0018 0.0015 'International Tables Vol C Tables 4.2.6.8 and 6.1.1.4'
O O 0.0039 0.0027 'International Tables Vol C Tables 4.2.6.8 and 6.1.1.4'
As As 0.3052 1.0746 'International Tables Vol C Tables 4.2.6.8 and 6.1.1.4'
I I -1.1406 0.9548 'International Tables Vol C Tables 4.2.6.8 and 6.1.1.4'

loop_
_axis.id
_axis.system
_axis.type
_axis.equipment
_axis.parity
_axis.depends_on
_axis.zero
_axis.vector[1]
_axis.vector[2]
_axis.vector[3]
source abstract . source . . . 0.99999931 0.00000000 0.00117862
omega abstract rotation goniometer -1 . 0.00000000 0.00000000 0.00000000 1.00000000
kappa abstract rotation goniometer -1 omega 0.00000000 -0.76604444 0.00000000 0.64278761
phi abstract rotation goniometer -1 kappa . 0.00000000 0.00000000 1.00000000
theta abstract rotation goniometer -1 . -0.21713000 0.00000000 0.00000000 1.00000000
matrixX abstract general general . phi . 1.00000000 0.00000000 0.00000000
matrixY abstract general general . phi . 0.00000000 1.00000000 0.00000000
matrixZ abstract general general . phi . 0.00000000 0.00000000 1.00000000
dacX abstract translation general . phi . 0.00000000 1.00000000 0.00000000
dacY abstract translation general . phi . -1.00000000 0.00000000 0.00000000
dacZ abstract translation general . phi . 0.00000000 0.00000000 1.00000000

loop_
_geom_angle_atom_site_label_1
_geom_angle_atom_site_label_2
_geom_angle_atom_site_label_3
_geom_angle
_geom_angle_site_symmetry_1
_geom_angle_site_symmetry_3
_geom_angle_publ_flag
O1 As1 O1 93.1(12) . 3_565 ?
O1 As1 O1 93.1(12) . 2_665 ?
O1 As1 O1 93.1(12) 3_565 2_665 ?
As1 O1 As1 113.9(17) . 4_565 ?
H1A N1 H1A 180.0 . 13 ?
H1A N1 H1B 70.59(4) . 17 ?
H1A N1 H1B 109.41(4) . 5 ?
H1A N1 H1B 70.59(4) 13 4 ?
H1A N1 H1B 70.59(4) . 18 ?
H1A N1 H1B 109.41(4) 13 15 ?
H1A N1 H1B 109.41(4) . 6 ?
H1A N1 H1B 109.41(4) 13 17 ?
H1A N1 H1B 70.59(4) 13 3 ?
H1A N1 H1B 70.59(4) . 16 ?
H1A N1 H1B 109.41(4) 13 13 ?
H1A N1 H1B 109.41(4) . . ?
H1A N1 H1B 109.41(4) . 2 ?
H1A N1 H1B 70.59(4) 13 6 ?
H1A N1 H1B 70.59(4) 13 2 ?
H1A N1 H1B 70.59(4) 13 5 ?
H1A N1 H1B 70.59(4) . 14 ?
H1A N1 H1B 70.59(4) . 15 ?
H1A N1 H1B 109.41(4) 13 14 ?
H1A N1 H1B 109.41(4) . 4 ?
H1A N1 H1B 109.41(4) . 3 ?
H1A N1 H1B 109.41(4) 13 18 ?
H1A N1 H1B 109.41(4) 13 16 ?
H1A N1 H1B 70.59(4) . 13 ?
H1B N1 H1A 70.59(4) . 13 ?
H1B N1 H1B 70.47(4) 13 2 ?
H1B N1 H1B 109.53(4) 16 18 ?
H1B N1 H1B 180.0 2 14 ?
H1B N1 H1B 70.47(4) 13 3 ?
H1B N1 H1B 56.273(15) 3 4 ?
H1B N1 H1B 38.83(8) 2 17 ?
H1B N1 H1B 56.273(15) 13 18 ?
H1B N1 H1B 123.727(15) 3 17 ?
H1B N1 H1B 56.273(15) 15 16 ?
H1B N1 H1B 70.47(4) 4 17 ?
H1B N1 H1B 109.53(4) 2 3 ?
H1B N1 H1B 180.0 5 17 ?
H1B N1 H1B 38.83(8) . 16 ?
H1B N1 H1B 56.273(15) . 6 ?
H1B N1 H1B 141.17(8) 15 18 ?
H1B N1 H1B 123.727(15) 13 6 ?
H1B N1 H1B 109.53(4) 17 18 ?
H1B N1 H1B 123.727(15) 14 6 ?
H1B N1 H1B 141.17(8) . 4 ?
H1B N1 H1B 38.83(8) 15 6 ?
H1B N1 H1B 56.273(15) 2 6 ?
H1B N1 H1B 70.47(4) 16 6 ?
H1B N1 H1B 109.53(4) 4 6 ?
H1B N1 H1B 70.47(4) 17 6 ?
H1B N1 H1B 180.0 . 13 ?
H1B N1 H1B 123.727(15) . 18 ?
H1B N1 H1B 109.53(4) 4 5 ?
H1B N1 H1B 70.47(4) . 14 ?
H1B N1 H1B 56.273(15) 14 18 ?
H1B N1 H1B 123.727(15) 2 18 ?
H1B N1 H1B 109.53(4) 13 15 ?
H1B N1 H1B 38.83(8) 3 18 ?
H1B N1 H1B 141.17(8) 3 6 ?
H1B N1 H1B 70.47(4) 4 18 ?
H1B N1 H1B 123.727(15) . 17 ?
H1B N1 H1B 70.47(4) 5 18 ?
H1B N1 H1B 70.47(4) 2 15 ?
H1B N1 H1B 180.0 6 18 ?
H1B N1 H1B 109.53(4) 14 15 ?
H1B N1 H1B 180.0 4 16 ?
H1B N1 H1B 70.47(4) . 15 ?
H1B N1 H1B 123.727(15) 15 4 ?
H1B N1 H1B 180.0 3 15 ?
H1B N1 H1B 56.273(15) . 5 ?
H1B N1 H1B 141.17(8) 14 17 ?
H1B N1 H1B 109.53(4) . 3 ?
H1B N1 H1B 109.53(4) . 2 ?
H1B N1 H1B 123.727(15) 13 5 ?
H1B N1 H1B 70.47(4) 14 3 ?
H1B N1 H1B 141.17(8) 2 5 ?
H1B N1 H1B 109.53(4) 16 17 ?
H1B N1 H1B 38.83(8) 14 5 ?
H1B N1 H1B 109.53(4) 5 6 ?
H1B N1 H1B 56.273(15) 3 5 ?
H1B N1 H1B 109.53(4) 13 14 ?
H1B N1 H1B 123.727(15) 15 5 ?
H1B N1 H1B 70.47(4) 16 5 ?
H1B N1 H1B 141.17(8) 13 16 ?
H1B N1 H1B 38.83(8) 13 4 ?
H1B N1 H1B 123.727(15) 2 16 ?
H1B N1 H1B 56.273(15) 13 17 ?
H1B N1 H1B 56.273(15) 14 16 ?
H1B N1 H1B 56.273(15) 2 4 ?
H1B N1 H1B 123.727(15) 3 16 ?
H1B N1 H1B 56.273(15) 15 17 ?
H1B N1 H1B 123.727(15) 14 4 ?

loop_
_geom_bond_atom_site_label_1
_geom_bond_atom_site_label_2
_geom_bond_distance
_geom_bond_site_symmetry_2
_geom_bond_publ_flag
As1 O1 1.788(17) . ?
As1 O1 1.788(17) 3_565 ?
As1 O1 1.788(17) 2_665 ?
N1 H1A 0.9010(19) . ?
N1 H1A 0.9010(19) 13 ?
N1 H1B 0.9036(2) 17 ?
N1 H1B 0.9036(2) 15 ?
N1 H1B 0.9036(2) 14 ?
N1 H1B 0.9036(2) 5 ?
N1 H1B 0.9036(2) 6 ?
N1 H1B 0.9036(2) 18 ?
N1 H1B 0.9036(2) 4 ?
N1 H1B 0.9036(2) 13 ?
N1 H1B 0.9036(2) 3 ?
N1 H1B 0.9036(2) 2 ?
N1 H1B 0.9036(2) . ?
N1 H1B 0.9036(2) 16 ?

loop_
_geom_torsion_atom_site_label_1
_geom_torsion_atom_site_label_2
_geom_torsion_atom_site_label_3
_geom_torsion_atom_site_label_4
_geom_torsion
_geom_torsion_site_symmetry_1
_geom_torsion_site_symmetry_2
_geom_torsion_site_symmetry_3
_geom_torsion_site_symmetry_4
_geom_torsion_publ_flag
O1 As1 O1 As1 -133.4(7) 3_565 . . 4_565 ?
O1 As1 O1 As1 133.4(7) 2_665 . . 4_565 ?
